data_2109054
loop_
_publ_author_name
'Ragusa, Arianna C.'
'Peloquin, Andrew J.'
'Shahani, Marjan M.'
'Dowling, Keri N.'
'Golen, James A.'
'McMillen, Colin D.'
'Rabinovich, Daniel'
'Pennington, William T.'

_publ_section_title
;
 Heterocyclic 1,3-diazepine-based thiones and selones as versatile
 halogen-bond acceptors
;
_journal_coeditor_code RM5061
_journal_issue 5
_journal_name_full 'Acta Crystallographica Section B'
_journal_page_first
;
;
_journal_paper_doi 10.1107/S2052520622008150
_journal_volume 78
_journal_year 2022
_chemical_formula_moiety 'I3, C29 H41 N2 O S'
_chemical_formula_sum 'C29 H41 I3 N2 O S'
_chemical_formula_weight 846.40
_space_group_crystal_system triclinic
_space_group_IT_number 2
_space_group_name_Hall '-P 1'
_space_group_name_H-M_alt 'P -1'
_atom_sites_solution_hydrogens geom
_atom_sites_solution_secondary difmap
_audit_creation_date 2021-11-11
_audit_creation_method
;
Olex2 1.5
(compiled 2021.10.07 svn.r9718050b for OlexSys, GUI svn.r6410)
;
_cell_angle_alpha 63.522(3)
_cell_angle_beta 74.494(4)
_cell_angle_gamma 80.494(4)
_cell_formula_units_Z 2
_cell_length_a 8.7838(8)
_cell_length_b 14.2194(15)
_cell_length_c 15.1418(15)
_cell_measurement_reflns_used 9680
_cell_measurement_temperature 100.00
_cell_measurement_theta_max 29.16
_cell_measurement_theta_min 2.56
_cell_volume 1628.9(3)
_computing_cell_refinement 'SAINT V8.38A (Bruker AXS Inc., 2017)'
_computing_data_collection 'APEX3 v2017.3-0 (Bruker AXS Inc., 2017)'
_computing_data_reduction 'SAINT V8.38A (Bruker AXS Inc., 2017)'
_computing_molecular_graphics 'Mercury (Macrae <i>et al.</i>, 2008)'
_computing_publication_material 'Olex2 1.5 (Dolomanov <i>et al.</i>, 2009)'
_computing_structure_refinement 'SHELXL 2018/3 (Sheldrick, 2015<i>b</i>)'
_computing_structure_solution 'SHELXT 2018/2 (Sheldrick, 2015<i>a</i>)'
_diffrn_ambient_temperature 100.00
_diffrn_measured_fraction_theta_full 0.999
_diffrn_measured_fraction_theta_max 0.997
_diffrn_measurement_device_type 'Bruker D8 Venture Photon 2'
_diffrn_measurement_method '\f and \w scans'
_diffrn_radiation_type MoK\a
_diffrn_radiation_wavelength 0.71073
_diffrn_reflns_av_R_equivalents 0.0519
_diffrn_reflns_av_unetI/netI 0.0314
_diffrn_reflns_Laue_measured_fraction_full 0.999
_diffrn_reflns_Laue_measured_fraction_max 0.997
_diffrn_reflns_limit_h_max 12
_diffrn_reflns_limit_h_min -12
_diffrn_reflns_limit_k_max 19
_diffrn_reflns_limit_k_min -19
_diffrn_reflns_limit_l_max 20
_diffrn_reflns_limit_l_min -20
_diffrn_reflns_number 60178
_diffrn_reflns_point_group_measured_fraction_full 0.999
_diffrn_reflns_point_group_measured_fraction_max 0.997
_diffrn_reflns_theta_full 25.242
_diffrn_reflns_theta_max 29.230
_diffrn_reflns_theta_min 2.410
_diffrn_source 'Incoatec I\mS'
_diffrn_source_current 1.0
_diffrn_source_power 0.05
_diffrn_source_voltage 50.0
_diffrn_standards_number 0
_exptl_absorpt_coefficient_mu 2.966
_exptl_absorpt_correction_T_max 0.7458
_exptl_absorpt_correction_T_min 0.6449
_exptl_absorpt_correction_type multi-scan
_exptl_absorpt_process_details 'SADABS v2016/2 (Bruker AXS Inc., 2017)'
_exptl_crystal_colour red
_exptl_crystal_colour_primary red
_exptl_crystal_density_diffrn 1.726
_exptl_crystal_density_meas ?
_exptl_crystal_density_method 'not measured'
_exptl_crystal_description block
_exptl_crystal_F_000 824
_exptl_crystal_size_max 0.112
_exptl_crystal_size_mid 0.086
_exptl_crystal_size_min 0.084
_exptl_transmission_factor_max 'not measured'
_exptl_transmission_factor_min 'not measured'
_refine_diff_density_max 2.752
_refine_diff_density_min -0.923
_refine_diff_density_rms 0.143
_refine_ls_extinction_method none
_refine_ls_goodness_of_fit_ref 1.195
_refine_ls_hydrogen_treatment constr
_refine_ls_matrix_type full
_refine_ls_number_parameters 333
_refine_ls_number_reflns 8827
_refine_ls_number_restraints 0
_refine_ls_restrained_S_all 1.195
_refine_ls_R_factor_all 0.0553
_refine_ls_R_factor_gt 0.0331
_refine_ls_shift/su_max 0.001
_refine_ls_shift/su_mean 0.000
_refine_ls_structure_factor_coef Fsqd
_refine_ls_weighting_details 'w=1/[\s^2^(Fo^2^)+4.6197P] where P=(Fo^2^+2Fc^2^)/3'
_refine_ls_weighting_scheme calc
_refine_ls_wR_factor_gt 0.0570
_refine_ls_wR_factor_ref 0.0691
_reflns_Friedel_coverage 0.000
_reflns_number_gt 6624
_reflns_number_total 8827
_reflns_threshold_expression 'I > 2\s(I)'
_cod_data_source_file rm5061sup1.cif
_cod_data_source_block SDiazMesSMIBK_I3
_cod_depositor_comments
;
The following automatic conversions were performed:

data item '_exptl_crystal_density_meas' value 'not measured' was
changed to '?' -- the value is perceived as not measured.

Automatic conversion script
Id: cif_fix_values 7556 2019-12-06 15:28:31Z antanas 
;
_cod_database_code 2109054
_shelx_shelxl_version_number 2018/3
_shelx_space_group_comment
;
The symmetry employed for this shelxl refinement is uniquely defined
by the following loop, which should always be used as a source of
symmetry information in preference to the above space-group names.
They are only intended as comments.
;
_shelx_estimated_absorpt_t_max 0.789
_shelx_estimated_absorpt_t_min 0.732
_olex2_refinement_description
;
1. Fixed Uiso
 At 1.2 times of:
  All C(H) groups, All C(H,H) groups
 At 1.5 times of:
  All C(H,H,H) groups
2.a Ternary CH refined with riding coordinates:
 C27(H27)
2.b Secondary CH2 refined with riding coordinates:
 C2(H2A,H2B), C3(H3A,H3B), C4(H4A,H4B), C5(H5A,H5B), C24(H24A,H24B), C26(H26A,
 H26B)
2.c Aromatic/amide H refined with riding coordinates:
 C8(H8), C10(H10), C17(H17), C19(H19)
2.d Idealised Me refined as rotating group:
 C12(H12A,H12B,H12C), C13(H13A,H13B,H13C), C14(H14A,H14B,H14C), C21(H21A,H21B,
 H21C), C22(H22A,H22B,H22C), C23(H23A,H23B,H23C), C28(H28A,H28B,H28C), C29(H29A,
 H29B,H29C)
;
_olex2_submission_special_instructions 'No special instructions were received'

loop_
_space_group_symop_operation_xyz
'x, y, z'
'-x, -y, -z'

loop_
_atom_site_label
_atom_site_type_symbol
_atom_site_fract_x
_atom_site_fract_y
_atom_site_fract_z
_atom_site_U_iso_or_equiv
_atom_site_adp_type
_atom_site_occupancy
_atom_site_site_symmetry_order
_atom_site_calc_flag
_atom_site_refinement_flags_posn
_atom_site_refinement_flags_adp
_atom_site_refinement_flags_occupancy
_atom_site_disorder_assembly
_atom_site_disorder_group
I1 I 0.88921(3) 0.38632(2) 0.09024(2) 0.02408(6) Uani 1 1 d . . . . .
I2 I 0.72699(3) 0.19081(2) 0.17581(2) 0.01934(5) Uani 1 1 d . . . . .
I3 I 0.56631(3) -0.00606(2) 0.26107(2) 0.03233(7) Uani 1 1 d . . . . .
S1 S 0.05667(10) 0.46475(7) 0.36526(6) 0.01818(17) Uani 1 1 d . . . . .
O1 O -0.2113(3) 0.5914(2) 0.3362(2) 0.0295(6) Uani 1 1 d . . . . .
N1 N 0.2562(3) 0.3008(2) 0.4062(2) 0.0158(5) Uani 1 1 d . . . . .
N2 N 0.3781(3) 0.4598(2) 0.2983(2) 0.0151(5) Uani 1 1 d . . . . .
C1 C 0.2498(4) 0.4050(3) 0.3507(2) 0.0160(6) Uani 1 1 d . . . . .
C2 C 0.5358(4) 0.4062(3) 0.2800(3) 0.0187(7) Uani 1 1 d . . . . .
H2A H 0.606210 0.456891 0.220838 0.022 Uiso 1 1 calc R U . . .
H2B H 0.523951 0.348077 0.263697 0.022 Uiso 1 1 calc R U . . .
C3 C 0.6117(4) 0.3626(3) 0.3700(3) 0.0200(7) Uani 1 1 d . . . . .
H3A H 0.641039 0.421462 0.379077 0.024 Uiso 1 1 calc R U . . .
H3B H 0.709748 0.320643 0.357020 0.024 Uiso 1 1 calc R U . . .
C4 C 0.5003(4) 0.2931(3) 0.4671(3) 0.0202(7) Uani 1 1 d . . . . .
H4A H 0.563987 0.241732 0.514877 0.024 Uiso 1 1 calc R U . . .
H4B H 0.433992 0.337620 0.499304 0.024 Uiso 1 1 calc R U . . .
C5 C 0.3934(4) 0.2340(3) 0.4472(3) 0.0178(7) Uani 1 1 d . . . . .
H5A H 0.456766 0.206050 0.398427 0.021 Uiso 1 1 calc R U . . .
H5B H 0.353008 0.173277 0.511080 0.021 Uiso 1 1 calc R U . . .
C6 C 0.3726(4) 0.5737(3) 0.2502(2) 0.0151(6) Uani 1 1 d . . . . .
C7 C 0.3515(4) 0.6310(3) 0.3078(2) 0.0153(6) Uani 1 1 d . . . . .
C8 C 0.3463(4) 0.7401(3) 0.2572(3) 0.0195(7) Uani 1 1 d . . . . .
H8 H 0.332101 0.780318 0.295049 0.023 Uiso 1 1 calc R U . . .
C9 C 0.3611(4) 0.7927(3) 0.1525(3) 0.0192(7) Uani 1 1 d . . . . .
C10 C 0.3879(4) 0.7326(3) 0.0981(3) 0.0202(7) Uani 1 1 d . . . . .
H10 H 0.401750 0.767318 0.026604 0.024 Uiso 1 1 calc R U . . .
C11 C 0.3952(4) 0.6237(3) 0.1443(2) 0.0170(6) Uani 1 1 d . . . . .
C12 C 0.3351(4) 0.5792(3) 0.4206(3) 0.0224(7) Uani 1 1 d . . . . .
H12A H 0.258625 0.524235 0.451106 0.034 Uiso 1 1 calc R U . . .
H12B H 0.298035 0.631814 0.447862 0.034 Uiso 1 1 calc R U . . .
H12C H 0.438003 0.547626 0.436287 0.034 Uiso 1 1 calc R U . . .
C13 C 0.3458(5) 0.9107(3) 0.1011(3) 0.0294(9) Uani 1 1 d . . . . .
H13A H 0.242098 0.935408 0.129688 0.044 Uiso 1 1 calc R U . . .
H13B H 0.356252 0.933494 0.028483 0.044 Uiso 1 1 calc R U . . .
H13C H 0.429237 0.940171 0.111580 0.044 Uiso 1 1 calc R U . . .
C14 C 0.4249(4) 0.5623(3) 0.0809(3) 0.0238(8) Uani 1 1 d . . . . .
H14A H 0.538434 0.544417 0.064635 0.036 Uiso 1 1 calc R U . . .
H14B H 0.388198 0.605143 0.018136 0.036 Uiso 1 1 calc R U . . .
H14C H 0.367288 0.497542 0.118780 0.036 Uiso 1 1 calc R U . . .
C15 C 0.1242(4) 0.2398(3) 0.4238(3) 0.0171(7) Uani 1 1 d . . . . .
C16 C 0.0226(4) 0.2008(3) 0.5195(3) 0.0184(7) Uani 1 1 d . . . . .
C17 C -0.0977(4) 0.1388(3) 0.5347(3) 0.0184(7) Uani 1 1 d . . . . .
H17 H -0.168882 0.111907 0.598784 0.022 Uiso 1 1 calc R U . . .
C18 C -0.1165(4) 0.1151(3) 0.4582(3) 0.0200(7) Uani 1 1 d . . . . .
C19 C -0.0101(4) 0.1540(3) 0.3647(3) 0.0202(7) Uani 1 1 d . . . . .
H19 H -0.021012 0.137411 0.312567 0.024 Uiso 1 1 calc R U . . .
C20 C 0.1119(4) 0.2167(3) 0.3459(3) 0.0179(7) Uani 1 1 d . . . . .
C21 C 0.0412(4) 0.2253(3) 0.6031(3) 0.0242(8) Uani 1 1 d . . . . .
H21A H -0.046736 0.197407 0.661588 0.036 Uiso 1 1 calc R U . . .
H21B H 0.040869 0.301733 0.579334 0.036 Uiso 1 1 calc R U . . .
H21C H 0.141434 0.192831 0.622710 0.036 Uiso 1 1 calc R U . . .
C22 C -0.2460(4) 0.0465(3) 0.4764(3) 0.0231(7) Uani 1 1 d . . . . .
H22A H -0.203543 -0.026327 0.494570 0.035 Uiso 1 1 calc R U . . .
H22B H -0.286148 0.071610 0.414741 0.035 Uiso 1 1 calc R U . . .
H22C H -0.332269 0.049727 0.531638 0.035 Uiso 1 1 calc R U . . .
C23 C 0.2274(4) 0.2545(3) 0.2448(3) 0.0226(7) Uani 1 1 d . . . . .
H23A H 0.214982 0.331255 0.209556 0.034 Uiso 1 1 calc R U . . .
H23B H 0.206492 0.222537 0.203951 0.034 Uiso 1 1 calc R U . . .
H23C H 0.335589 0.234230 0.255129 0.034 Uiso 1 1 calc R U . . .
C24 C 0.0261(4) 0.5487(3) 0.2388(3) 0.0241(8) Uani 1 1 d . . . . .
H24A H 0.107782 0.601425 0.201279 0.029 Uiso 1 1 calc R U . . .
H24B H 0.031337 0.506312 0.200911 0.029 Uiso 1 1 calc R U . . .
C25 C -0.1369(4) 0.6023(3) 0.2527(3) 0.0206(7) Uani 1 1 d . . . . .
C26 C -0.1986(4) 0.6679(3) 0.1584(3) 0.0253(8) Uani 1 1 d . . . . .
H26A H -0.306725 0.696259 0.177615 0.030 Uiso 1 1 calc R U . . .
H26B H -0.206246 0.621959 0.126399 0.030 Uiso 1 1 calc R U . . .
C27 C -0.0964(4) 0.7601(3) 0.0801(3) 0.0228(7) Uani 1 1 d . . . . .
H27 H 0.009408 0.730610 0.055934 0.027 Uiso 1 1 calc R U . . .
C28 C -0.1738(5) 0.8212(4) -0.0097(3) 0.0357(10) Uani 1 1 d . . . . .
H28A H -0.188598 0.773501 -0.037240 0.053 Uiso 1 1 calc R U . . .
H28B H -0.105834 0.877263 -0.062013 0.053 Uiso 1 1 calc R U . . .
H28C H -0.276741 0.852152 0.012194 0.053 Uiso 1 1 calc R U . . .
C29 C -0.0716(6) 0.8313(4) 0.1254(4) 0.0385(10) Uani 1 1 d . . . . .
H29A H -0.174440 0.859613 0.151075 0.058 Uiso 1 1 calc R U . . .
H29B H -0.007244 0.889470 0.073204 0.058 Uiso 1 1 calc R U . . .
H29C H -0.017272 0.790800 0.180959 0.058 Uiso 1 1 calc R U . . .

loop_
_atom_site_aniso_label
_atom_site_aniso_U_11
_atom_site_aniso_U_22
_atom_site_aniso_U_33
_atom_site_aniso_U_23
_atom_site_aniso_U_13
_atom_site_aniso_U_12
I1 0.02009(11) 0.02643(13) 0.02587(12) -0.01254(10) -0.00205(9) -0.00218(9)
I2 0.01807(10) 0.02349(12) 0.01696(10) -0.00909(9) -0.00447(8) 0.00023(8)
I3 0.03382(14) 0.02925(14) 0.03432(14) -0.01298(12) -0.00552(11) -0.00730(11)
S1 0.0152(4) 0.0163(4) 0.0195(4) -0.0048(3) -0.0043(3) 0.0007(3)
O1 0.0204(13) 0.0303(15) 0.0268(14) -0.0064(12) -0.0008(11) 0.0029(11)
N1 0.0140(13) 0.0140(13) 0.0205(14) -0.0067(11) -0.0065(11) -0.0013(10)
N2 0.0142(13) 0.0135(13) 0.0182(13) -0.0073(11) -0.0037(11) -0.0003(10)
C1 0.0185(16) 0.0162(16) 0.0158(15) -0.0087(13) -0.0058(12) 0.0021(12)
C2 0.0161(16) 0.0189(17) 0.0195(16) -0.0083(14) -0.0021(13) 0.0011(13)
C3 0.0161(16) 0.0196(17) 0.0238(17) -0.0081(14) -0.0052(13) -0.0014(13)
C4 0.0198(17) 0.0187(17) 0.0249(18) -0.0090(14) -0.0100(14) -0.0005(13)
C5 0.0158(15) 0.0145(16) 0.0228(17) -0.0059(14) -0.0095(13) 0.0026(12)
C6 0.0143(15) 0.0134(15) 0.0170(15) -0.0054(13) -0.0037(12) -0.0017(12)
C7 0.0130(14) 0.0175(16) 0.0174(15) -0.0096(13) -0.0032(12) 0.0005(12)
C8 0.0169(16) 0.0200(17) 0.0252(18) -0.0130(15) -0.0048(13) -0.0003(13)
C9 0.0153(16) 0.0163(17) 0.0224(17) -0.0033(14) -0.0056(13) -0.0033(13)
C10 0.0194(16) 0.0217(18) 0.0151(15) -0.0024(14) -0.0035(13) -0.0058(13)
C11 0.0144(15) 0.0200(17) 0.0180(16) -0.0085(14) -0.0060(12) 0.0010(13)
C12 0.0252(18) 0.0248(19) 0.0189(17) -0.0106(15) -0.0050(14) -0.0015(14)
C13 0.032(2) 0.0183(19) 0.031(2) -0.0036(16) -0.0062(17) -0.0063(16)
C14 0.0276(19) 0.027(2) 0.0198(17) -0.0115(15) -0.0077(15) 0.0009(15)
C15 0.0143(15) 0.0139(16) 0.0228(17) -0.0057(13) -0.0082(13) 0.0009(12)
C16 0.0173(16) 0.0187(17) 0.0196(16) -0.0080(14) -0.0058(13) 0.0004(13)
C17 0.0159(15) 0.0163(16) 0.0197(16) -0.0047(14) -0.0049(13) 0.0005(12)
C18 0.0161(16) 0.0161(17) 0.0288(18) -0.0082(14) -0.0105(14) 0.0019(13)
C19 0.0205(17) 0.0193(17) 0.0263(18) -0.0112(15) -0.0121(14) 0.0011(13)
C20 0.0190(16) 0.0145(16) 0.0203(16) -0.0063(13) -0.0074(13) 0.0010(13)
C21 0.0249(18) 0.031(2) 0.0218(18) -0.0151(16) -0.0044(14) -0.0037(15)
C22 0.0187(17) 0.0194(18) 0.032(2) -0.0090(16) -0.0091(15) -0.0020(14)
C23 0.0207(17) 0.0270(19) 0.0235(18) -0.0124(15) -0.0049(14) -0.0049(14)
C24 0.0218(18) 0.030(2) 0.0185(17) -0.0087(15) -0.0073(14) 0.0027(15)
C25 0.0160(16) 0.0157(17) 0.0249(18) -0.0032(14) -0.0043(14) -0.0036(13)
C26 0.0222(18) 0.026(2) 0.0281(19) -0.0087(16) -0.0122(15) 0.0005(15)
C27 0.0249(18) 0.0217(18) 0.0186(17) -0.0081(15) -0.0023(14) 0.0018(14)
C28 0.039(2) 0.035(2) 0.0225(19) -0.0056(18) -0.0091(17) 0.0111(19)
C29 0.046(3) 0.029(2) 0.045(3) -0.020(2) -0.009(2) -0.0039(19)

loop_
_atom_type_symbol
_atom_type_description
_atom_type_scat_dispersion_real
_atom_type_scat_dispersion_imag
_atom_type_scat_source
C C 0.0033 0.0016 'International Tables Vol C Tables 4.2.6.8 and 6.1.1.4'
H H 0.0000 0.0000 'International Tables Vol C Tables 4.2.6.8 and 6.1.1.4'
I I -0.4742 1.8119 'International Tables Vol C Tables 4.2.6.8 and 6.1.1.4'
N N 0.0061 0.0033 'International Tables Vol C Tables 4.2.6.8 and 6.1.1.4'
O O 0.0106 0.0060 'International Tables Vol C Tables 4.2.6.8 and 6.1.1.4'
S S 0.1246 0.1234 'International Tables Vol C Tables 4.2.6.8 and 6.1.1.4'

loop_
_geom_angle_atom_site_label_1
_geom_angle_atom_site_label_2
_geom_angle_atom_site_label_3
_geom_angle
_geom_angle_site_symmetry_1
_geom_angle_site_symmetry_3
_geom_angle_publ_flag
I1 I2 I3 179.585(12) . . ?
C1 S1 C24 106.62(16) . . ?
C1 N1 C5 127.1(3) . . ?
C1 N1 C15 119.5(3) . . ?
C15 N1 C5 113.2(3) . . ?
C1 N2 C2 121.0(3) . . ?
C1 N2 C6 122.9(3) . . ?
C6 N2 C2 115.9(3) . . ?
N1 C1 S1 113.6(2) . . ?
N2 C1 S1 123.0(3) . . ?
N2 C1 N1 123.0(3) . . ?
N2 C2 H2A 109.1 . . ?
N2 C2 H2B 109.1 . . ?
N2 C2 C3 112.6(3) . . ?
H2A C2 H2B 107.8 . . ?
C3 C2 H2A 109.1 . . ?
C3 C2 H2B 109.1 . . ?
C2 C3 H3A 109.3 . . ?
C2 C3 H3B 109.3 . . ?
C2 C3 C4 111.6(3) . . ?
H3A C3 H3B 108.0 . . ?
C4 C3 H3A 109.3 . . ?
C4 C3 H3B 109.3 . . ?
C3 C4 H4A 109.1 . . ?
C3 C4 H4B 109.1 . . ?
H4A C4 H4B 107.9 . . ?
C5 C4 C3 112.3(3) . . ?
C5 C4 H4A 109.1 . . ?
C5 C4 H4B 109.1 . . ?
N1 C5 C4 113.2(3) . . ?
N1 C5 H5A 108.9 . . ?
N1 C5 H5B 108.9 . . ?
C4 C5 H5A 108.9 . . ?
C4 C5 H5B 108.9 . . ?
H5A C5 H5B 107.7 . . ?
C7 C6 N2 120.5(3) . . ?
C7 C6 C11 121.6(3) . . ?
C11 C6 N2 117.8(3) . . ?
C6 C7 C12 122.6(3) . . ?
C8 C7 C6 117.6(3) . . ?
C8 C7 C12 119.8(3) . . ?
C7 C8 H8 118.8 . . ?
C7 C8 C9 122.3(3) . . ?
C9 C8 H8 118.8 . . ?
C8 C9 C13 120.8(3) . . ?
C10 C9 C8 118.0(3) . . ?
C10 C9 C13 121.2(3) . . ?
C9 C10 H10 118.9 . . ?
C11 C10 C9 122.3(3) . . ?
C11 C10 H10 118.9 . . ?
C6 C11 C14 122.1(3) . . ?
C10 C11 C6 118.1(3) . . ?
C10 C11 C14 119.8(3) . . ?
C7 C12 H12A 109.5 . . ?
C7 C12 H12B 109.5 . . ?
C7 C12 H12C 109.5 . . ?
H12A C12 H12B 109.5 . . ?
H12A C12 H12C 109.5 . . ?
H12B C12 H12C 109.5 . . ?
C9 C13 H13A 109.5 . . ?
C9 C13 H13B 109.5 . . ?
C9 C13 H13C 109.5 . . ?
H13A C13 H13B 109.5 . . ?
H13A C13 H13C 109.5 . . ?
H13B C13 H13C 109.5 . . ?
C11 C14 H14A 109.5 . . ?
C11 C14 H14B 109.5 . . ?
C11 C14 H14C 109.5 . . ?
H14A C14 H14B 109.5 . . ?
H14A C14 H14C 109.5 . . ?
H14B C14 H14C 109.5 . . ?
C16 C15 N1 119.3(3) . . ?
C20 C15 N1 117.9(3) . . ?
C20 C15 C16 122.7(3) . . ?
C15 C16 C21 121.5(3) . . ?
C17 C16 C15 117.5(3) . . ?
C17 C16 C21 121.0(3) . . ?
C16 C17 H17 119.1 . . ?
C16 C17 C18 121.8(3) . . ?
C18 C17 H17 119.1 . . ?
C17 C18 C22 121.1(3) . . ?
C19 C18 C17 118.6(3) . . ?
C19 C18 C22 120.3(3) . . ?
C18 C19 H19 119.1 . . ?
C18 C19 C20 121.7(3) . . ?
C20 C19 H19 119.1 . . ?
C15 C20 C19 117.7(3) . . ?
C15 C20 C23 122.2(3) . . ?
C19 C20 C23 120.0(3) . . ?
C16 C21 H21A 109.5 . . ?
C16 C21 H21B 109.5 . . ?
C16 C21 H21C 109.5 . . ?
H21A C21 H21B 109.5 . . ?
H21A C21 H21C 109.5 . . ?
H21B C21 H21C 109.5 . . ?
C18 C22 H22A 109.5 . . ?
C18 C22 H22B 109.5 . . ?
C18 C22 H22C 109.5 . . ?
H22A C22 H22B 109.5 . . ?
H22A C22 H22C 109.5 . . ?
H22B C22 H22C 109.5 . . ?
C20 C23 H23A 109.5 . . ?
C20 C23 H23B 109.5 . . ?
C20 C23 H23C 109.5 . . ?
H23A C23 H23B 109.5 . . ?
H23A C23 H23C 109.5 . . ?
H23B C23 H23C 109.5 . . ?
S1 C24 H24A 110.5 . . ?
S1 C24 H24B 110.5 . . ?
H24A C24 H24B 108.7 . . ?
C25 C24 S1 106.0(2) . . ?
C25 C24 H24A 110.5 . . ?
C25 C24 H24B 110.5 . . ?
O1 C25 C24 120.5(3) . . ?
O1 C25 C26 123.0(3) . . ?
C26 C25 C24 116.5(3) . . ?
C25 C26 H26A 108.7 . . ?
C25 C26 H26B 108.7 . . ?
C25 C26 C27 114.3(3) . . ?
H26A C26 H26B 107.6 . . ?
C27 C26 H26A 108.7 . . ?
C27 C26 H26B 108.7 . . ?
C26 C27 H27 108.3 . . ?
C28 C27 C26 108.9(3) . . ?
C28 C27 H27 108.3 . . ?
C28 C27 C29 111.2(3) . . ?
C29 C27 C26 111.8(3) . . ?
C29 C27 H27 108.3 . . ?
C27 C28 H28A 109.5 . . ?
C27 C28 H28B 109.5 . . ?
C27 C28 H28C 109.5 . . ?
H28A C28 H28B 109.5 . . ?
H28A C28 H28C 109.5 . . ?
H28B C28 H28C 109.5 . . ?
C27 C29 H29A 109.5 . . ?
C27 C29 H29B 109.5 . . ?
C27 C29 H29C 109.5 . . ?
H29A C29 H29B 109.5 . . ?
H29A C29 H29C 109.5 . . ?
H29B C29 H29C 109.5 . . ?

loop_
_geom_bond_atom_site_label_1
_geom_bond_atom_site_label_2
_geom_bond_distance
_geom_bond_site_symmetry_2
_geom_bond_publ_flag
I1 I2 2.9235(4) . ?
I2 I3 2.9332(5) . ?
S1 C1 1.772(3) . ?
S1 C24 1.814(4) . ?
O1 C25 1.212(4) . ?
N1 C1 1.339(4) . ?
N1 C5 1.496(4) . ?
N1 C15 1.458(4) . ?
N2 C1 1.329(4) . ?
N2 C2 1.486(4) . ?
N2 C6 1.448(4) . ?
C2 H2A 0.9900 . ?
C2 H2B 0.9900 . ?
C2 C3 1.510(5) . ?
C3 H3A 0.9900 . ?
C3 H3B 0.9900 . ?
C3 C4 1.533(5) . ?
C4 H4A 0.9900 . ?
C4 H4B 0.9900 . ?
C4 C5 1.522(5) . ?
C5 H5A 0.9900 . ?
C5 H5B 0.9900 . ?
C6 C7 1.399(4) . ?
C6 C11 1.406(4) . ?
C7 C8 1.389(5) . ?
C7 C12 1.503(5) . ?
C8 H8 0.9500 . ?
C8 C9 1.398(5) . ?
C9 C10 1.386(5) . ?
C9 C13 1.502(5) . ?
C10 H10 0.9500 . ?
C10 C11 1.385(5) . ?
C11 C14 1.514(5) . ?
C12 H12A 0.9800 . ?
C12 H12B 0.9800 . ?
C12 H12C 0.9800 . ?
C13 H13A 0.9800 . ?
C13 H13B 0.9800 . ?
C13 H13C 0.9800 . ?
C14 H14A 0.9800 . ?
C14 H14B 0.9800 . ?
C14 H14C 0.9800 . ?
C15 C16 1.399(5) . ?
C15 C20 1.392(5) . ?
C16 C17 1.395(5) . ?
C16 C21 1.508(5) . ?
C17 H17 0.9500 . ?
C17 C18 1.397(5) . ?
C18 C19 1.395(5) . ?
C18 C22 1.510(5) . ?
C19 H19 0.9500 . ?
C19 C20 1.396(5) . ?
C20 C23 1.509(5) . ?
C21 H21A 0.9800 . ?
C21 H21B 0.9800 . ?
C21 H21C 0.9800 . ?
C22 H22A 0.9800 . ?
C22 H22B 0.9800 . ?
C22 H22C 0.9800 . ?
C23 H23A 0.9800 . ?
C23 H23B 0.9800 . ?
C23 H23C 0.9800 . ?
C24 H24A 0.9900 . ?
C24 H24B 0.9900 . ?
C24 C25 1.516(5) . ?
C25 C26 1.503(5) . ?
C26 H26A 0.9900 . ?
C26 H26B 0.9900 . ?
C26 C27 1.537(5) . ?
C27 H27 1.0000 . ?
C27 C28 1.520(5) . ?
C27 C29 1.521(5) . ?
C28 H28A 0.9800 . ?
C28 H28B 0.9800 . ?
C28 H28C 0.9800 . ?
C29 H29A 0.9800 . ?
C29 H29B 0.9800 . ?
C29 H29C 0.9800 . ?

loop_
_geom_hbond_atom_site_label_D
_geom_hbond_atom_site_label_H
_geom_hbond_atom_site_label_A
_geom_hbond_distance_DH
_geom_hbond_distance_HA
_geom_hbond_distance_DA
_geom_hbond_angle_DHA
_geom_hbond_site_symmetry_A
_geom_hbond_publ_flag
C2 H2A I1 0.99 3.07 3.693(3) 122.3 . yes
C2 H2B I2 0.99 3.17 3.986(3) 141.3 . yes

loop_
_geom_torsion_atom_site_label_1
_geom_torsion_atom_site_label_2
_geom_torsion_atom_site_label_3
_geom_torsion_atom_site_label_4
_geom_torsion
_geom_torsion_site_symmetry_1
_geom_torsion_site_symmetry_2
_geom_torsion_site_symmetry_3
_geom_torsion_site_symmetry_4
_geom_torsion_publ_flag
S1 C24 C25 O1 6.3(4) . . . . ?
S1 C24 C25 C26 -173.5(3) . . . . ?
O1 C25 C26 C27 119.7(4) . . . . ?
N1 C15 C16 C17 -177.1(3) . . . . ?
N1 C15 C16 C21 3.4(5) . . . . ?
N1 C15 C20 C19 177.0(3) . . . . ?
N1 C15 C20 C23 -1.3(5) . . . . ?
N2 C2 C3 C4 52.3(4) . . . . ?
N2 C6 C7 C8 -179.6(3) . . . . ?
N2 C6 C7 C12 0.6(5) . . . . ?
N2 C6 C11 C10 179.1(3) . . . . ?
N2 C6 C11 C14 -0.1(5) . . . . ?
C1 S1 C24 C25 -177.9(2) . . . . ?
C1 N1 C5 C4 28.3(5) . . . . ?
C1 N1 C15 C16 -106.6(4) . . . . ?
C1 N1 C15 C20 77.8(4) . . . . ?
C1 N2 C2 C3 -79.9(4) . . . . ?
C1 N2 C6 C7 75.7(4) . . . . ?
C1 N2 C6 C11 -106.7(4) . . . . ?
C2 N2 C1 S1 -174.2(2) . . . . ?
C2 N2 C1 N1 13.4(5) . . . . ?
C2 N2 C6 C7 -108.4(3) . . . . ?
C2 N2 C6 C11 69.2(4) . . . . ?
C2 C3 C4 C5 33.1(4) . . . . ?
C3 C4 C5 N1 -78.5(4) . . . . ?
C5 N1 C1 S1 -151.9(3) . . . . ?
C5 N1 C1 N2 21.2(5) . . . . ?
C5 N1 C15 C16 78.5(4) . . . . ?
C5 N1 C15 C20 -97.0(4) . . . . ?
C6 N2 C1 S1 1.5(4) . . . . ?
C6 N2 C1 N1 -171.0(3) . . . . ?
C6 N2 C2 C3 104.1(3) . . . . ?
C6 C7 C8 C9 0.1(5) . . . . ?
C7 C6 C11 C10 -3.3(5) . . . . ?
C7 C6 C11 C14 177.4(3) . . . . ?
C7 C8 C9 C10 -2.5(5) . . . . ?
C7 C8 C9 C13 176.6(3) . . . . ?
C8 C9 C10 C11 2.1(5) . . . . ?
C9 C10 C11 C6 0.7(5) . . . . ?
C9 C10 C11 C14 -180.0(3) . . . . ?
C11 C6 C7 C8 2.9(5) . . . . ?
C11 C6 C7 C12 -176.9(3) . . . . ?
C12 C7 C8 C9 179.9(3) . . . . ?
C13 C9 C10 C11 -177.0(3) . . . . ?
C15 N1 C1 S1 34.1(4) . . . . ?
C15 N1 C1 N2 -152.8(3) . . . . ?
C15 N1 C5 C4 -157.3(3) . . . . ?
C15 C16 C17 C18 0.6(5) . . . . ?
C16 C15 C20 C19 1.6(5) . . . . ?
C16 C15 C20 C23 -176.7(3) . . . . ?
C16 C17 C18 C19 0.7(5) . . . . ?
C16 C17 C18 C22 179.1(3) . . . . ?
C17 C18 C19 C20 -0.9(5) . . . . ?
C18 C19 C20 C15 -0.2(5) . . . . ?
C18 C19 C20 C23 178.2(3) . . . . ?
C20 C15 C16 C17 -1.8(5) . . . . ?
C20 C15 C16 C21 178.7(3) . . . . ?
C21 C16 C17 C18 -179.9(3) . . . . ?
C22 C18 C19 C20 -179.3(3) . . . . ?
C24 S1 C1 N1 -131.5(3) . . . . ?
C24 S1 C1 N2 55.4(3) . . . . ?
C24 C25 C26 C27 -60.5(4) . . . . ?
C25 C26 C27 C28 -178.6(3) . . . . ?
C25 C26 C27 C29 -55.3(4) . . . . ?

_cod_database_fobs_code 2109054
